data_7113114
loop_
_publ_author_name
'McGhee, Andrea M.'
'Kilner, Colin'
'Wilson, Andrew J.'

_publ_section_title
;
 Conformer independent heterodimerisation of linear arrays using three
 hydrogen bonds
;
_journal_coden_ASTM CHCOFS
_journal_issue 3
_journal_name_full
;
 Chemical Communications (Cambridge, United Kingdom)
;
_journal_page_first 344
_journal_page_last 346
_journal_paper_doi 10.1039/b712603d
_journal_year 2008
_chemical_formula_moiety '4(C12 H11 N3 O2), 3(C H2 Cl2)'
_chemical_formula_sum 'C51 H50 Cl6 N12 O8'
_chemical_formula_weight 1171.73
_chemical_name_common Amidoisocytosine
_space_group_IT_number 2
_symmetry_cell_setting triclinic
_symmetry_space_group_name_Hall '-P 1'
_symmetry_space_group_name_H-M 'P -1'
_atom_sites_solution_hydrogens geom
_atom_sites_solution_primary direct
_atom_sites_solution_secondary difmap
_audit_creation_method SHELXL-97
_cell_angle_alpha 101.7370(8)
_cell_angle_beta 100.6000(8)
_cell_angle_gamma 96.1140(13)
_cell_formula_units_Z 1
_cell_length_a 10.5748(2)
_cell_length_b 11.2109(2)
_cell_length_c 11.8373(3)
_cell_measurement_reflns_used 13823
_cell_measurement_temperature 150(2)
_cell_measurement_theta_max 27.48
_cell_measurement_theta_min 1.00
_cell_volume 1335.37(5)
_computing_cell_refinement 'DENZO-SMN (Otwinowski & Minor, 1996)'
_computing_data_collection COLLECT
_computing_data_reduction
;
DENZO-SMN and COLLECT (Otwinowski & Minor, 1996)
;
_computing_molecular_graphics 'ORTEP-III Version 1.08 (Farrugia, 2005)'
_computing_publication_material 'local program'
_computing_structure_refinement 'SHELXL-97 (Sheldrick, 1997)'
_computing_structure_solution 'SHELXS-97 (Sheldrick, 1997)'
_diffrn_ambient_temperature 150(2)
_diffrn_detector_area_resol_mean 9
_diffrn_measured_fraction_theta_full 0.998
_diffrn_measured_fraction_theta_max 0.998
_diffrn_measurement_device_type
;
Nonius KappaCCD area-detector diffractometer
;
_diffrn_measurement_method
;
phi and omega scans to fill the asymmetric unit
;
_diffrn_radiation_detector 'CCD plate'
_diffrn_radiation_monochromator graphite
_diffrn_radiation_probe x-ray
_diffrn_radiation_source 'fine-focus sealed tube'
_diffrn_radiation_type MoK\a
_diffrn_radiation_wavelength 0.71073
_diffrn_reflns_av_R_equivalents 0.1037
_diffrn_reflns_av_sigmaI/netI 0.0612
_diffrn_reflns_limit_h_max 12
_diffrn_reflns_limit_h_min -13
_diffrn_reflns_limit_k_max 13
_diffrn_reflns_limit_k_min -13
_diffrn_reflns_limit_l_max 14
_diffrn_reflns_limit_l_min -14
_diffrn_reflns_number 25222
_diffrn_reflns_theta_full 26.00
_diffrn_reflns_theta_max 26.00
_diffrn_reflns_theta_min 2.38
_diffrn_standards_decay_% 0
_diffrn_standards_interval_count 0
_diffrn_standards_interval_time 0
_diffrn_standards_number 0
_exptl_absorpt_coefficient_mu 0.388
_exptl_absorpt_correction_type none
_exptl_crystal_colour colourless
_exptl_crystal_density_diffrn 1.457
_exptl_crystal_density_method 'not measured'
_exptl_crystal_description fragment
_exptl_crystal_F_000 606
_exptl_crystal_size_max 0.26
_exptl_crystal_size_mid 0.23
_exptl_crystal_size_min 0.22
_refine_diff_density_max 1.314
_refine_diff_density_min -1.283
_refine_diff_density_rms 0.093
_refine_ls_extinction_method none
_refine_ls_goodness_of_fit_ref 1.069
_refine_ls_hydrogen_treatment mixed
_refine_ls_matrix_type full
_refine_ls_number_parameters 370
_refine_ls_number_reflns 5222
_refine_ls_number_restraints 0
_refine_ls_restrained_S_all 1.069
_refine_ls_R_factor_all 0.1071
_refine_ls_R_factor_gt 0.0799
_refine_ls_shift/su_max 0.000
_refine_ls_shift/su_mean 0.000
_refine_ls_structure_factor_coef Fsqd
_refine_ls_weighting_details 'calc w=1/[\s^2^(Fo^2^)+(0.1090P)^2^+2.4550P] where P=(Fo^2^+2Fc^2^)/3'
_refine_ls_weighting_scheme calc
_refine_ls_wR_factor_gt 0.2069
_refine_ls_wR_factor_ref 0.2314
_reflns_number_gt 3827
_reflns_number_total 5222
_reflns_threshold_expression >2sigma(I)
_cod_duplicate_entry 7102819
_cod_data_source_file b712603d.txt
_cod_data_source_block compound_3
_cod_original_sg_symbol_H-M P-1
_cod_database_code 7113114

loop_
_symmetry_equiv_pos_as_xyz
'x, y, z'
'-x, -y, -z'

loop_
_atom_site_label
_atom_site_type_symbol
_atom_site_fract_x
_atom_site_fract_y
_atom_site_fract_z
_atom_site_U_iso_or_equiv
_atom_site_adp_type
_atom_site_occupancy
_atom_site_symmetry_multiplicity
_atom_site_calc_flag
_atom_site_refinement_flags
_atom_site_disorder_group
C1S C 0.4303(8) 0.0313(9) 0.4806(7) 0.048(2) Uani 0.50 1 d P -1
H1S1 H 0.3919 0.0900 0.5340 0.058 Uiso 0.50 1 calc PR -1
H1S2 H 0.3803 0.0237 0.3994 0.058 Uiso 0.50 1 calc PR -1
C2S C 0.1932(4) -0.2647(4) 0.9090(4) 0.0482(11) Uani 1 1 d . .
H2SA H 0.2053 -0.2704 0.9926 0.058 Uiso 1 1 calc R .
H2SB H 0.2246 -0.1789 0.9073 0.058 Uiso 1 1 calc R .
C2 C 0.0242(3) 0.0382(3) 0.3572(3) 0.0270(7) Uani 1 1 d . .
C3 C 0.0076(3) 0.1574(3) 0.4324(3) 0.0258(7) Uani 1 1 d . .
C4 C 0.1120(3) 0.2144(3) 0.5247(3) 0.0281(7) Uani 1 1 d . .
H4 H 0.1883 0.1768 0.5368 0.034 Uiso 1 1 calc R .
C5 C 0.1056(4) 0.3255(3) 0.5989(3) 0.0308(8) Uani 1 1 d . .
H5 H 0.1770 0.3633 0.6620 0.037 Uiso 1 1 calc R .
C6 C -0.0049(4) 0.3813(3) 0.5811(3) 0.0338(8) Uani 1 1 d . .
H6 H -0.0099 0.4572 0.6321 0.041 Uiso 1 1 calc R .
C7 C -0.1086(4) 0.3254(4) 0.4879(4) 0.0389(9) Uani 1 1 d . .
H7 H -0.1837 0.3644 0.4745 0.047 Uiso 1 1 calc R .
C8 C -0.1033(4) 0.2137(3) 0.4147(3) 0.0346(8) Uani 1 1 d . .
H8 H -0.1753 0.1754 0.3524 0.041 Uiso 1 1 calc R .
C11 C -0.0920(3) -0.1463(3) 0.2075(3) 0.0258(7) Uani 1 1 d . .
C13 C -0.2147(3) -0.3179(3) 0.0808(3) 0.0283(7) Uani 1 1 d . .
C14 C -0.1091(3) -0.3755(3) 0.0731(3) 0.0278(7) Uani 1 1 d . .
H14 H -0.1187 -0.4559 0.0246 0.033 Uiso 1 1 calc R .
C15 C 0.0163(3) -0.3150(3) 0.1381(3) 0.0257(7) Uani 1 1 d . .
C17 C -0.3489(3) -0.3765(4) 0.0135(4) 0.0362(9) Uani 1 1 d . .
H17A H -0.4056 -0.3852 0.0690 0.043 Uiso 1 1 calc R .
H17B H -0.3449 -0.4580 -0.0341 0.043 Uiso 1 1 calc R .
H17C H -0.3837 -0.3246 -0.0385 0.043 Uiso 1 1 calc R .
C22 C 0.5226(3) 0.3298(3) 0.7191(3) 0.0277(7) Uani 1 1 d . .
C23 C 0.5700(3) 0.4470(3) 0.6889(3) 0.0272(7) Uani 1 1 d . .
C24 C 0.4776(4) 0.5221(4) 0.6614(4) 0.0370(9) Uani 1 1 d . .
H24 H 0.3893 0.4971 0.6625 0.044 Uiso 1 1 calc R .
C25 C 0.5127(4) 0.6325(4) 0.6325(4) 0.0445(10) Uani 1 1 d . .
H25 H 0.4492 0.6841 0.6165 0.053 Uiso 1 1 calc R .
C26 C 0.6393(4) 0.6676(4) 0.6269(4) 0.0393(9) Uani 1 1 d . .
H26 H 0.6634 0.7432 0.6063 0.047 Uiso 1 1 calc R .
C27 C 0.7319(4) 0.5925(4) 0.6514(4) 0.0403(9) Uani 1 1 d . .
H27 H 0.8191 0.6162 0.6460 0.048 Uiso 1 1 calc R .
C28 C 0.6985(4) 0.4837(4) 0.6836(3) 0.0340(8) Uani 1 1 d . .
H28 H 0.7631 0.4339 0.7022 0.041 Uiso 1 1 calc R .
C31 C 0.5911(3) 0.1556(3) 0.7998(3) 0.0249(7) Uani 1 1 d . .
C33 C 0.6699(3) -0.0090(3) 0.8586(3) 0.0281(7) Uani 1 1 d . .
C34 C 0.5482(3) -0.0653(3) 0.8552(3) 0.0300(8) Uani 1 1 d . .
H34 H 0.5372 -0.1424 0.8765 0.036 Uiso 1 1 calc R .
C35 C 0.4372(3) -0.0092(3) 0.8198(3) 0.0287(8) Uani 1 1 d . .
C37 C 0.7894(4) -0.0646(4) 0.8953(4) 0.0387(9) Uani 1 1 d . .
H37A H 0.8329 -0.0830 0.8288 0.046 Uiso 1 1 calc R .
H37B H 0.7647 -0.1408 0.9195 0.046 Uiso 1 1 calc R .
H37C H 0.8489 -0.0062 0.9616 0.046 Uiso 1 1 calc R .
N1 N -0.0833(3) -0.0284(3) 0.2762(3) 0.0274(7) Uani 1 1 d . .
H1 H -0.149(5) -0.001(5) 0.273(5) 0.058(16) Uiso 1 1 d . .
N12 N -0.2084(3) -0.2017(3) 0.1507(3) 0.0261(6) Uani 1 1 d . .
N16 N 0.0183(3) -0.1962(3) 0.2025(3) 0.0257(6) Uani 1 1 d . .
H16 H 0.096(4) -0.151(4) 0.246(4) 0.034(10) Uiso 1 1 d . .
N21 N 0.6141(3) 0.2693(3) 0.7733(3) 0.0269(6) Uani 1 1 d . .
H21 H 0.684(4) 0.299(4) 0.791(3) 0.025(11) Uiso 1 1 d . .
N32 N 0.6931(3) 0.1021(3) 0.8284(2) 0.0266(6) Uani 1 1 d . .
N36 N 0.4674(3) 0.1061(3) 0.7967(3) 0.0276(7) Uani 1 1 d . .
H36 H 0.411(5) 0.149(5) 0.776(4) 0.052(14) Uiso 1 1 d . .
O2 O 0.1298(2) 0.0007(2) 0.3680(2) 0.0378(6) Uani 1 1 d . .
O15 O 0.1200(2) -0.3595(2) 0.1400(2) 0.0299(6) Uani 1 1 d . .
O22 O 0.4064(2) 0.2894(2) 0.6972(3) 0.0372(6) Uani 1 1 d . .
O35 O 0.3218(2) -0.0528(2) 0.8086(2) 0.0345(6) Uani 1 1 d . .
Cl1S Cl 0.40633(16) -0.09991(14) 0.51239(12) 0.0723(4) Uani 1 1 d . .
Cl2S Cl 0.28421(16) -0.36461(14) 0.83607(19) 0.0854(6) Uani 1 1 d . .
Cl3S Cl 0.02823(14) -0.3019(2) 0.84223(13) 0.0853(6) Uani 1 1 d . .

loop_
_atom_site_aniso_label
_atom_site_aniso_U_11
_atom_site_aniso_U_22
_atom_site_aniso_U_33
_atom_site_aniso_U_23
_atom_site_aniso_U_13
_atom_site_aniso_U_12
C1S 0.041(5) 0.073(6) 0.026(4) -0.005(4) -0.001(3) 0.031(4)
C2S 0.057(3) 0.046(3) 0.038(2) 0.0064(19) 0.0135(19) -0.010(2)
C2 0.0253(18) 0.0251(17) 0.0315(18) 0.0081(14) 0.0069(14) 0.0033(14)
C3 0.0236(17) 0.0225(17) 0.0317(18) 0.0070(14) 0.0074(14) 0.0015(13)
C4 0.0238(17) 0.0272(18) 0.0333(18) 0.0082(14) 0.0064(14) 0.0011(14)
C5 0.0286(19) 0.0307(19) 0.0309(18) 0.0057(15) 0.0049(14) -0.0003(14)
C6 0.038(2) 0.0270(19) 0.0347(19) 0.0005(15) 0.0099(16) 0.0044(15)
C7 0.035(2) 0.035(2) 0.043(2) 0.0000(17) 0.0035(17) 0.0136(17)
C8 0.0285(19) 0.032(2) 0.039(2) 0.0025(16) 0.0001(15) 0.0050(15)
C11 0.0245(17) 0.0225(17) 0.0319(17) 0.0078(14) 0.0079(14) 0.0030(13)
C13 0.0272(18) 0.0250(18) 0.0320(18) 0.0076(14) 0.0054(14) 0.0006(14)
C14 0.0272(18) 0.0207(17) 0.0344(18) 0.0046(14) 0.0080(14) -0.0009(13)
C15 0.0252(18) 0.0215(17) 0.0311(17) 0.0072(14) 0.0074(14) 0.0014(13)
C17 0.0237(19) 0.036(2) 0.043(2) 0.0011(17) 0.0004(15) 0.0027(15)
C22 0.0270(19) 0.0261(18) 0.0284(17) 0.0047(14) 0.0036(14) 0.0040(14)
C23 0.0266(18) 0.0240(17) 0.0298(18) 0.0058(14) 0.0031(14) 0.0040(14)
C24 0.029(2) 0.033(2) 0.052(2) 0.0141(18) 0.0082(17) 0.0065(15)
C25 0.044(2) 0.031(2) 0.065(3) 0.021(2) 0.011(2) 0.0126(17)
C26 0.043(2) 0.029(2) 0.048(2) 0.0166(18) 0.0087(18) 0.0018(17)
C27 0.034(2) 0.040(2) 0.050(2) 0.0193(19) 0.0088(18) 0.0027(17)
C28 0.0287(19) 0.036(2) 0.040(2) 0.0159(17) 0.0066(16) 0.0055(15)
C31 0.0244(17) 0.0210(17) 0.0270(17) 0.0026(13) 0.0038(13) 0.0017(13)
C33 0.0276(18) 0.0266(18) 0.0306(18) 0.0077(14) 0.0046(14) 0.0073(14)
C34 0.0296(19) 0.0234(18) 0.0366(19) 0.0101(15) 0.0023(15) 0.0041(14)
C35 0.0249(18) 0.0245(18) 0.0343(19) 0.0051(14) 0.0036(14) 0.0005(14)
C37 0.027(2) 0.037(2) 0.058(3) 0.0218(19) 0.0075(17) 0.0111(16)
N1 0.0225(16) 0.0210(15) 0.0361(17) 0.0025(12) 0.0047(13) 0.0024(12)
N12 0.0214(14) 0.0213(14) 0.0334(15) 0.0042(12) 0.0044(12) 0.0007(11)
N16 0.0190(14) 0.0213(14) 0.0346(16) 0.0037(12) 0.0037(12) 0.0015(11)
N21 0.0199(16) 0.0237(15) 0.0363(16) 0.0090(12) 0.0025(12) 0.0014(12)
N32 0.0240(15) 0.0241(15) 0.0321(15) 0.0076(12) 0.0038(12) 0.0060(11)
N36 0.0224(15) 0.0220(15) 0.0371(17) 0.0081(13) 0.0018(12) 0.0021(12)
O2 0.0245(13) 0.0354(15) 0.0469(16) -0.0027(12) 0.0023(11) 0.0075(11)
O15 0.0232(13) 0.0236(12) 0.0426(14) 0.0052(11) 0.0077(10) 0.0051(10)
O22 0.0221(14) 0.0341(15) 0.0579(17) 0.0210(13) 0.0035(11) 0.0036(11)
O35 0.0240(13) 0.0257(13) 0.0519(16) 0.0117(12) 0.0017(11) 0.0001(10)
Cl1S 0.0888(11) 0.0690(9) 0.0565(8) 0.0074(6) 0.0225(7) 0.0015(7)
Cl2S 0.0752(10) 0.0573(9) 0.1486(16) 0.0461(9) 0.0522(10) 0.0261(7)
Cl3S 0.0497(8) 0.1544(17) 0.0676(9) 0.0511(10) 0.0190(6) 0.0240(9)

loop_
_atom_type_symbol
_atom_type_description
_atom_type_scat_dispersion_real
_atom_type_scat_dispersion_imag
_atom_type_scat_source
C C 0.0033 0.0016 'International Tables Vol C Tables 4.2.6.8 and 6.1.1.4'
H H 0.0000 0.0000 'International Tables Vol C Tables 4.2.6.8 and 6.1.1.4'
N N 0.0061 0.0033 'International Tables Vol C Tables 4.2.6.8 and 6.1.1.4'
O O 0.0106 0.0060 'International Tables Vol C Tables 4.2.6.8 and 6.1.1.4'
Cl Cl 0.1484 0.1585 'International Tables Vol C Tables 4.2.6.8 and 6.1.1.4'

loop_
_geom_angle_atom_site_label_1
_geom_angle_atom_site_label_2
_geom_angle_atom_site_label_3
_geom_angle
_geom_angle_site_symmetry_1
_geom_angle_site_symmetry_3
Cl1S C1S Cl1S 119.2(5) . 2_656
Cl1S C1S H1S1 107.5 . .
Cl1S C1S H1S1 107.5 2_656 .
Cl1S C1S H1S2 107.5 . .
Cl1S C1S H1S2 107.5 2_656 .
H1S1 C1S H1S2 107.0 . .
Cl3S C2S Cl2S 110.8(3) . .
Cl3S C2S H2SA 109.5 . .
Cl2S C2S H2SA 109.5 . .
Cl3S C2S H2SB 109.5 . .
Cl2S C2S H2SB 109.5 . .
H2SA C2S H2SB 108.1 . .
O2 C2 N1 121.3(3) . .
O2 C2 C3 121.1(3) . .
N1 C2 C3 117.6(3) . .
C8 C3 C4 119.3(3) . .
C8 C3 C2 124.2(3) . .
C4 C3 C2 116.5(3) . .
C5 C4 C3 120.6(3) . .
C5 C4 H4 119.7 . .
C3 C4 H4 119.7 . .
C6 C5 C4 120.0(3) . .
C6 C5 H5 120.0 . .
C4 C5 H5 120.0 . .
C5 C6 C7 119.5(3) . .
C5 C6 H6 120.2 . .
C7 C6 H6 120.2 . .
C8 C7 C6 120.6(3) . .
C8 C7 H7 119.7 . .
C6 C7 H7 119.7 . .
C7 C8 C3 120.0(3) . .
C7 C8 H8 120.0 . .
C3 C8 H8 120.0 . .
N12 C11 N16 124.3(3) . .
N12 C11 N1 116.9(3) . .
N16 C11 N1 118.8(3) . .
C14 C13 N12 123.3(3) . .
C14 C13 C17 122.2(3) . .
N12 C13 C17 114.5(3) . .
C13 C14 C15 119.8(3) . .
C13 C14 H14 120.1 . .
C15 C14 H14 120.1 . .
O15 C15 N16 119.7(3) . .
O15 C15 C14 125.7(3) . .
N16 C15 C14 114.6(3) . .
C13 C17 H17A 109.5 . .
C13 C17 H17B 109.5 . .
H17A C17 H17B 109.5 . .
C13 C17 H17C 109.5 . .
H17A C17 H17C 109.5 . .
H17B C17 H17C 109.5 . .
O22 C22 N21 121.3(3) . .
O22 C22 C23 121.1(3) . .
N21 C22 C23 117.6(3) . .
C24 C23 C28 118.6(3) . .
C24 C23 C22 116.9(3) . .
C28 C23 C22 124.4(3) . .
C25 C24 C23 120.9(4) . .
C25 C24 H24 119.5 . .
C23 C24 H24 119.5 . .
C26 C25 C24 120.0(4) . .
C26 C25 H25 120.0 . .
C24 C25 H25 120.0 . .
C25 C26 C27 119.8(4) . .
C25 C26 H26 120.1 . .
C27 C26 H26 120.1 . .
C28 C27 C26 120.6(4) . .
C28 C27 H27 119.7 . .
C26 C27 H27 119.7 . .
C27 C28 C23 120.0(3) . .
C27 C28 H28 120.0 . .
C23 C28 H28 120.0 . .
N32 C31 N36 123.7(3) . .
N32 C31 N21 116.8(3) . .
N36 C31 N21 119.4(3) . .
C34 C33 N32 122.9(3) . .
C34 C33 C37 122.3(3) . .
N32 C33 C37 114.8(3) . .
C33 C34 C35 120.4(3) . .
C33 C34 H34 119.8 . .
C35 C34 H34 119.8 . .
O35 C35 N36 119.4(3) . .
O35 C35 C34 126.7(3) . .
N36 C35 C34 113.9(3) . .
C33 C37 H37A 109.5 . .
C33 C37 H37B 109.5 . .
H37A C37 H37B 109.5 . .
C33 C37 H37C 109.5 . .
H37A C37 H37C 109.5 . .
H37B C37 H37C 109.5 . .
C2 N1 C11 126.5(3) . .
C2 N1 H1 118(4) . .
C11 N1 H1 115(4) . .
C11 N12 C13 116.0(3) . .
C11 N16 C15 121.8(3) . .
C11 N16 H16 119(2) . .
C15 N16 H16 119(2) . .
C22 N21 C31 126.4(3) . .
C22 N21 H21 119(3) . .
C31 N21 H21 114(3) . .
C31 N32 C33 116.5(3) . .
C31 N36 C35 122.4(3) . .
C31 N36 H36 114(3) . .
C35 N36 H36 123(3) . .
C1S Cl1S C1S 60.8(5) . 2_656

loop_
_geom_bond_atom_site_label_1
_geom_bond_atom_site_label_2
_geom_bond_distance
_geom_bond_site_symmetry_2
C1S Cl1S 1.597(10) .
C1S Cl1S 1.795(10) 2_656
C1S H1S1 0.9900 .
C1S H1S2 0.9900 .
C2S Cl3S 1.745(5) .
C2S Cl2S 1.752(5) .
C2S H2SA 0.9900 .
C2S H2SB 0.9900 .
C2 O2 1.229(4) .
C2 N1 1.377(5) .
C2 C3 1.494(5) .
C3 C8 1.392(5) .
C3 C4 1.393(5) .
C4 C5 1.387(5) .
C4 H4 0.9500 .
C5 C6 1.386(5) .
C5 H5 0.9500 .
C6 C7 1.392(5) .
C6 H6 0.9500 .
C7 C8 1.384(5) .
C7 H7 0.9500 .
C8 H8 0.9500 .
C11 N12 1.309(4) .
C11 N16 1.352(4) .
C11 N1 1.388(4) .
C13 C14 1.356(5) .
C13 N12 1.382(4) .
C13 C17 1.501(5) .
C14 C15 1.425(5) .
C14 H14 0.9500 .
C15 O15 1.251(4) .
C15 N16 1.390(4) .
C17 H17A 0.9800 .
C17 H17B 0.9800 .
C17 H17C 0.9800 .
C22 O22 1.224(4) .
C22 N21 1.377(5) .
C22 C23 1.490(5) .
C23 C24 1.393(5) .
C23 C28 1.394(5) .
C24 C25 1.381(6) .
C24 H24 0.9500 .
C25 C26 1.372(6) .
C25 H25 0.9500 .
C26 C27 1.387(6) .
C26 H26 0.9500 .
C27 C28 1.380(5) .
C27 H27 0.9500 .
C28 H28 0.9500 .
C31 N32 1.312(4) .
C31 N36 1.356(4) .
C31 N21 1.381(4) .
C33 C34 1.362(5) .
C33 N32 1.375(4) .
C33 C37 1.500(5) .
C34 C35 1.425(5) .
C34 H34 0.9500 .
C35 O35 1.238(4) .
C35 N36 1.392(5) .
C37 H37A 0.9800 .
C37 H37B 0.9800 .
C37 H37C 0.9800 .
N1 H1 0.78(5) .
N16 H16 0.92(4) .
N21 H21 0.75(4) .
N36 H36 0.83(5) .
Cl1S C1S 1.795(10) 2_656

loop_
_geom_torsion_atom_site_label_1
_geom_torsion_atom_site_label_2
_geom_torsion_atom_site_label_3
_geom_torsion_atom_site_label_4
_geom_torsion
_geom_torsion_site_symmetry_1
_geom_torsion_site_symmetry_4
O2 C2 C3 C8 170.9(4) . .
N1 C2 C3 C8 -9.5(5) . .
O2 C2 C3 C4 -8.3(5) . .
N1 C2 C3 C4 171.2(3) . .
C8 C3 C4 C5 0.5(5) . .
C2 C3 C4 C5 179.8(3) . .
C3 C4 C5 C6 -0.5(5) . .
C4 C5 C6 C7 -0.4(6) . .
C5 C6 C7 C8 1.4(6) . .
C6 C7 C8 C3 -1.4(6) . .
C4 C3 C8 C7 0.4(6) . .
C2 C3 C8 C7 -178.8(4) . .
N12 C13 C14 C15 -0.8(5) . .
C17 C13 C14 C15 179.4(3) . .
C13 C14 C15 O15 178.5(3) . .
C13 C14 C15 N16 -2.2(5) . .
O22 C22 C23 C24 14.7(5) . .
N21 C22 C23 C24 -164.8(3) . .
O22 C22 C23 C28 -163.5(4) . .
N21 C22 C23 C28 17.0(5) . .
C28 C23 C24 C25 -1.7(6) . .
C22 C23 C24 C25 179.9(4) . .
C23 C24 C25 C26 2.1(7) . .
C24 C25 C26 C27 -0.6(7) . .
C25 C26 C27 C28 -1.2(7) . .
C26 C27 C28 C23 1.6(6) . .
C24 C23 C28 C27 -0.1(6) . .
C22 C23 C28 C27 178.1(4) . .
N32 C33 C34 C35 -0.4(5) . .
C37 C33 C34 C35 180.0(4) . .
C33 C34 C35 O35 177.0(4) . .
C33 C34 C35 N36 -3.0(5) . .
O2 C2 N1 C11 7.0(6) . .
C3 C2 N1 C11 -172.6(3) . .
N12 C11 N1 C2 168.7(3) . .
N16 C11 N1 C2 -11.8(5) . .
N16 C11 N12 C13 -0.9(5) . .
N1 C11 N12 C13 178.6(3) . .
C14 C13 N12 C11 2.4(5) . .
C17 C13 N12 C11 -177.8(3) . .
N12 C11 N16 C15 -2.4(5) . .
N1 C11 N16 C15 178.2(3) . .
O15 C15 N16 C11 -176.9(3) . .
C14 C15 N16 C11 3.8(5) . .
O22 C22 N21 C31 5.9(6) . .
C23 C22 N21 C31 -174.6(3) . .
N32 C31 N21 C22 166.0(3) . .
N36 C31 N21 C22 -14.8(5) . .
N36 C31 N32 C33 -1.4(5) . .
N21 C31 N32 C33 177.8(3) . .
C34 C33 N32 C31 2.7(5) . .
C37 C33 N32 C31 -177.7(3) . .
N32 C31 N36 C35 -2.3(5) . .
N21 C31 N36 C35 178.5(3) . .
O35 C35 N36 C31 -175.6(3) . .
C34 C35 N36 C31 4.4(5) . .
Cl1S C1S Cl1S C1S 0.0 2_656 2_656
